data_4064540
loop_
_publ_author_name
'Tauchert, Michael E.'
'Warth, Daniel C. M.'
'Braun, Sebastian M.'
'Gruber, Irene'
'Ziesak, Alexandra'
'Rominger, Frank'
'Hofmann, Peter'

_publ_section_title
;
 Highly Efficient Nickel-Catalyzed 2-Methyl-3-butenenitrile Isomerization:
 Applications and Mechanistic Studies Employing the TTP Ligand Family
;
_journal_issue 10
_journal_name_full Organometallics
_journal_page_first 2790
_journal_paper_doi 10.1021/om200164f
_journal_volume 30
_journal_year 2011
_chemical_formula_sum 'C47 H44 O4 P2'
_chemical_formula_weight 734.76
_chemical_name_common 'OMe-C5phos, 6c in manuscript'
_chemical_name_systematic
; 
 ? 
;
_space_group_IT_number 14
_symmetry_cell_setting monoclinic
_symmetry_space_group_name_Hall '-P 2yn'
_symmetry_space_group_name_H-M 'P 1 21/n 1'
_atom_sites_solution_hydrogens geom
_atom_sites_solution_primary direct
_atom_sites_solution_secondary difmap
_audit_creation_method SHELXL-97
_cell_angle_alpha 90.00
_cell_angle_beta 96.080(2)
_cell_angle_gamma 90.00
_cell_formula_units_Z 4
_cell_length_a 12.8420(8)
_cell_length_b 21.6164(14)
_cell_length_c 14.2048(9)
_cell_measurement_reflns_used 4245
_cell_measurement_temperature 200(2)
_cell_measurement_theta_max 21.59
_cell_measurement_theta_min 2.24
_cell_volume 3921.0(4)
_computing_cell_refinement 'Bruker SMART'
_computing_data_collection 'Bruker SMART'
_computing_data_reduction 'Bruker SAINT'
_computing_molecular_graphics 'Bruker SHELXTL'
_computing_publication_material 'Bruker SHELXTL'
_computing_structure_refinement 'SHELXL-97 (Sheldrick, 1997)'
_computing_structure_solution 'SHELXS-97 (Sheldrick, 1990)'
_diffrn_ambient_temperature 200(2)
_diffrn_measured_fraction_theta_full 0.999
_diffrn_measured_fraction_theta_max 0.999
_diffrn_measurement_device_type 'CCD area detector'
_diffrn_measurement_method 'omega scans'
_diffrn_radiation_monochromator graphite
_diffrn_radiation_source 'fine-focus sealed tube'
_diffrn_radiation_type MoK\a
_diffrn_radiation_wavelength 0.71073
_diffrn_reflns_av_R_equivalents 0.0557
_diffrn_reflns_av_sigmaI/netI 0.0476
_diffrn_reflns_limit_h_max 15
_diffrn_reflns_limit_h_min -15
_diffrn_reflns_limit_k_max 26
_diffrn_reflns_limit_k_min -26
_diffrn_reflns_limit_l_max 17
_diffrn_reflns_limit_l_min -17
_diffrn_reflns_number 34157
_diffrn_reflns_theta_full 25.72
_diffrn_reflns_theta_max 25.72
_diffrn_reflns_theta_min 1.72
_exptl_absorpt_coefficient_mu 0.155
_exptl_absorpt_correction_T_max 0.9832
_exptl_absorpt_correction_T_min 0.9817
_exptl_absorpt_correction_type multi-scan
_exptl_absorpt_process_details
;
Sheldrick, G. M. (2008). <i>SADABS</i>. University of G\"ottingen, Germany.
;
_exptl_crystal_colour colorless
_exptl_crystal_density_diffrn 1.245
_exptl_crystal_density_method 'not measured'
_exptl_crystal_description polyhedron
_exptl_crystal_F_000 1552
_exptl_crystal_size_max 0.12
_exptl_crystal_size_mid 0.12
_exptl_crystal_size_min 0.11
_refine_diff_density_max 0.317
_refine_diff_density_min -0.215
_refine_diff_density_rms 0.048
_refine_ls_extinction_method none
_refine_ls_goodness_of_fit_ref 1.010
_refine_ls_hydrogen_treatment constr
_refine_ls_matrix_type full
_refine_ls_number_parameters 487
_refine_ls_number_reflns 7480
_refine_ls_number_restraints 4
_refine_ls_restrained_S_all 1.011
_refine_ls_R_factor_all 0.0857
_refine_ls_R_factor_gt 0.0544
_refine_ls_shift/su_max 0.001
_refine_ls_shift/su_mean 0.000
_refine_ls_structure_factor_coef Fsqd
_refine_ls_weighting_details 'calc w=1/[\s^2^(Fo^2^)+(0.0656P)^2^+1.5868P] where P=(Fo^2^+2Fc^2^)/3'
_refine_ls_weighting_scheme calc
_refine_ls_wR_factor_gt 0.1230
_refine_ls_wR_factor_ref 0.1381
_reflns_number_gt 5230
_reflns_number_total 7480
_reflns_threshold_expression >2sigma(I)
_cod_data_source_file om200164f_si_002.cif
_cod_data_source_block sbn1
_cod_depositor_comments
;
The following automatic conversions were performed:

'_symmetry_cell_setting' value 'Monoclinic' changed to 'monoclinic'
according to /home/saulius/struct/CIF-dictionaries/cif_core.dic
dictionary named 'cif_core.dic' version 2.4.1 from 2010-06-29.

Automatic conversion script
Id: cif_fix_values 1715 2011-07-08 13:25:40Z adriana 
;
_cod_original_sg_symbol_H-M P2(1)/n
_cod_database_code 4064540

loop_
_symmetry_equiv_pos_as_xyz
'x, y, z'
'-x+1/2, y+1/2, -z+1/2'
'-x, -y, -z'
'x-1/2, -y-1/2, z-1/2'

loop_
_atom_site_label
_atom_site_type_symbol
_atom_site_fract_x
_atom_site_fract_y
_atom_site_fract_z
_atom_site_U_iso_or_equiv
_atom_site_adp_type
_atom_site_occupancy
_atom_site_symmetry_multiplicity
_atom_site_calc_flag
_atom_site_refinement_flags
_atom_site_disorder_assembly
_atom_site_disorder_group
P1 P 0.30909(5) 0.22612(3) 0.83531(5) 0.03566(18) Uani 1 1 d . . .
P2 P 0.24827(5) 0.02904(3) 0.88280(4) 0.03279(17) Uani 1 1 d . . .
O2 O 0.68868(16) 0.29400(12) 0.64795(17) 0.0758(7) Uani 1 1 d . . .
O3 O 0.20190(19) 0.45539(10) 1.04168(17) 0.0743(7) Uani 1 1 d . . .
O4 O 0.64310(15) -0.07600(10) 0.75984(15) 0.0605(6) Uani 1 1 d . . .
O5 O 0.11853(17) -0.17823(10) 1.12621(16) 0.0634(6) Uani 1 1 d . . .
C1 C 0.20510(17) 0.22868(11) 0.73495(16) 0.0299(5) Uani 1 1 d . . .
C2 C 0.14555(19) 0.28166(11) 0.70968(18) 0.0365(6) Uani 1 1 d . . .
H2 H 0.1586 0.3185 0.7455 0.044 Uiso 1 1 calc R . .
C3 C 0.06851(19) 0.28173(12) 0.63423(18) 0.0365(6) Uani 1 1 d . . .
H3 H 0.0303 0.3186 0.6183 0.044 Uiso 1 1 calc R . .
C4 C 0.04649(19) 0.22856(11) 0.58163(18) 0.0355(6) Uani 1 1 d . . .
H4 H -0.0069 0.2285 0.5300 0.043 Uiso 1 1 calc R . .
C5 C -0.00537(19) 0.02238(12) 0.62402(18) 0.0387(6) Uani 1 1 d . . .
H5 H -0.0595 0.0231 0.5730 0.046 Uiso 1 1 calc R . .
C6 C -0.0070(2) -0.02082(12) 0.69557(19) 0.0400(6) Uani 1 1 d . . .
H6 H -0.0617 -0.0506 0.6927 0.048 Uiso 1 1 calc R . .
C7 C 0.07006(19) -0.02123(11) 0.77131(18) 0.0361(6) Uani 1 1 d . . .
H7 H 0.0674 -0.0513 0.8198 0.043 Uiso 1 1 calc R . .
C8 C 0.15177(18) 0.02178(10) 0.77794(16) 0.0307(5) Uani 1 1 d . . .
C9 C 0.23779(18) 0.11355(11) 0.69449(16) 0.0305(5) Uani 1 1 d . . .
H9 H 0.2920 0.1139 0.7504 0.037 Uiso 1 1 calc R . .
C10 C 0.0919(2) 0.11366(11) 0.55438(17) 0.0369(6) Uani 1 1 d . . .
H10 H 0.0328 0.1143 0.5025 0.044 Uiso 1 1 calc R . .
C11 C 0.1978(2) 0.09849(13) 0.51631(18) 0.0421(6) Uani 1 1 d D A .
H11 H 0.1933 0.0564 0.4869 0.051 Uiso 1 1 calc R . .
C12 C 0.28653(19) 0.09837(12) 0.60106(18) 0.0383(6) Uani 1 1 d D A .
H12 H 0.3191 0.0563 0.6066 0.046 Uiso 1 1 calc R . .
C13 C 0.3676(2) 0.14471(14) 0.5737(2) 0.0505(7) Uani 1 1 d D . .
H13A H 0.3558 0.1858 0.6016 0.061 Uiso 0.759(8) 1 calc PR A 1
H13B H 0.4392 0.1307 0.5966 0.061 Uiso 0.759(8) 1 calc PR A 1
H13C H 0.3973 0.1687 0.6296 0.061 Uiso 0.241(8) 1 calc PR A 2
H13D H 0.4252 0.1234 0.5458 0.061 Uiso 0.241(8) 1 calc PR A 2
C14 C 0.3542(3) 0.1482(2) 0.4674(3) 0.0598(15) Uani 0.759(8) 1 d PD A 1
H14A H 0.3891 0.1131 0.4388 0.072 Uiso 0.759(8) 1 calc PR A 1
H14B H 0.3823 0.1876 0.4447 0.072 Uiso 0.759(8) 1 calc PR A 1
C15 C 0.2340(2) 0.14482(14) 0.4446(2) 0.0510(7) Uani 1 1 d D . .
H15A H 0.2018 0.1859 0.4521 0.061 Uiso 0.759(8) 1 calc PR A 1
H15B H 0.2149 0.1302 0.3790 0.061 Uiso 0.759(8) 1 calc PR A 1
H15C H 0.2690 0.1233 0.3951 0.061 Uiso 0.241(8) 1 calc PR A 2
H15D H 0.1741 0.1689 0.4140 0.061 Uiso 0.241(8) 1 calc PR A 2
C17 C 0.18216(17) 0.17522(11) 0.68176(16) 0.0293(5) Uani 1 1 d . . .
C18 C 0.10378(18) 0.17529(11) 0.60555(16) 0.0315(5) Uani 1 1 d . . .
C19 C 0.15479(18) 0.06459(11) 0.70425(16) 0.0299(5) Uani 1 1 d . . .
C20 C 0.07620(19) 0.06473(11) 0.62747(17) 0.0331(6) Uani 1 1 d . . .
C21 C 0.42393(19) 0.24771(12) 0.77646(18) 0.0371(6) Uani 1 1 d . . .
C22 C 0.5194(2) 0.22085(13) 0.8080(2) 0.0482(7) Uani 1 1 d . . .
H22 H 0.5226 0.1919 0.8586 0.058 Uiso 1 1 calc R . .
C23 C 0.6098(2) 0.23492(15) 0.7681(2) 0.0572(8) Uani 1 1 d . . .
H23 H 0.6744 0.2163 0.7915 0.069 Uiso 1 1 calc R . .
C24 C 0.6057(2) 0.27616(15) 0.6940(2) 0.0540(8) Uani 1 1 d . . .
C25 C 0.5108(2) 0.30327(14) 0.6595(2) 0.0487(7) Uani 1 1 d . . .
H25 H 0.5078 0.3314 0.6079 0.058 Uiso 1 1 calc R . .
C26 C 0.4214(2) 0.28891(12) 0.70077(19) 0.0416(6) Uani 1 1 d . . .
H26 H 0.3568 0.3075 0.6772 0.050 Uiso 1 1 calc R . .
C27 C 0.7901(3) 0.2702(2) 0.6830(3) 0.1002(15) Uani 1 1 d . . .
H27A H 0.8070 0.2828 0.7492 0.150 Uiso 1 1 calc R . .
H27B H 0.8430 0.2867 0.6449 0.150 Uiso 1 1 calc R . .
H27C H 0.7893 0.2250 0.6790 0.150 Uiso 1 1 calc R . .
C31 C 0.2803(2) 0.29717(12) 0.89796(17) 0.0364(6) Uani 1 1 d . . .
C32 C 0.2043(2) 0.29424(14) 0.9593(2) 0.0552(8) Uani 1 1 d . . .
H32 H 0.1715 0.2557 0.9686 0.066 Uiso 1 1 calc R . .
C33 C 0.1742(3) 0.34579(15) 1.0080(2) 0.0646(9) Uani 1 1 d . . .
H33 H 0.1199 0.3427 1.0483 0.077 Uiso 1 1 calc R . .
C34 C 0.2236(2) 0.40150(14) 0.9973(2) 0.0498(7) Uani 1 1 d . . .
C35 C 0.3003(2) 0.40566(12) 0.93737(18) 0.0397(6) Uani 1 1 d . . .
H35 H 0.3341 0.4441 0.9295 0.048 Uiso 1 1 calc R . .
C36 C 0.3286(2) 0.35410(12) 0.88838(18) 0.0368(6) Uani 1 1 d . . .
H36 H 0.3821 0.3576 0.8474 0.044 Uiso 1 1 calc R . .
C37 C 0.1224(5) 0.4544(2) 1.1025(5) 0.167(3) Uani 1 1 d . . .
H37A H 0.0566 0.4409 1.0672 0.251 Uiso 1 1 calc R . .
H37B H 0.1133 0.4961 1.1277 0.251 Uiso 1 1 calc R . .
H37C H 0.1417 0.4258 1.1549 0.251 Uiso 1 1 calc R . .
C41 C 0.36763(18) 0.00095(11) 0.83805(16) 0.0317(5) Uani 1 1 d . . .
C42 C 0.4631(2) 0.02076(13) 0.88178(18) 0.0427(6) Uani 1 1 d . . .
H42 H 0.4646 0.0518 0.9293 0.051 Uiso 1 1 calc R . .
C43 C 0.5571(2) -0.00370(14) 0.8578(2) 0.0502(7) Uani 1 1 d . . .
H43 H 0.6217 0.0100 0.8898 0.060 Uiso 1 1 calc R . .
C44 C 0.5564(2) -0.04775(13) 0.78777(19) 0.0434(7) Uani 1 1 d . . .
C45 C 0.4616(2) -0.06578(12) 0.73953(18) 0.0398(6) Uani 1 1 d . . .
H45 H 0.4606 -0.0945 0.6889 0.048 Uiso 1 1 calc R . .
C46 C 0.36909(19) -0.04202(11) 0.76502(17) 0.0362(6) Uani 1 1 d . . .
H46 H 0.3047 -0.0552 0.7320 0.043 Uiso 1 1 calc R . .
C47 C 0.7413(2) -0.0612(2) 0.8130(3) 0.0805(12) Uani 1 1 d . . .
H47A H 0.7584 -0.0177 0.8029 0.121 Uiso 1 1 calc R . .
H47B H 0.7965 -0.0876 0.7919 0.121 Uiso 1 1 calc R . .
H47C H 0.7362 -0.0684 0.8805 0.121 Uiso 1 1 calc R . .
C51 C 0.21250(19) -0.03611(11) 0.95555(16) 0.0329(5) Uani 1 1 d . . .
C52 C 0.1343(2) -0.02599(12) 1.01407(18) 0.0393(6) Uani 1 1 d . . .
H52 H 0.1033 0.0139 1.0150 0.047 Uiso 1 1 calc R . .
C53 C 0.0997(2) -0.07203(13) 1.07136(19) 0.0443(7) Uani 1 1 d . . .
H53 H 0.0445 -0.0640 1.1092 0.053 Uiso 1 1 calc R . .
C54 C 0.1462(2) -0.12955(13) 1.07270(19) 0.0437(7) Uani 1 1 d . . .
C55 C 0.2264(2) -0.14074(12) 1.01681(19) 0.0442(7) Uani 1 1 d . . .
H55 H 0.2593 -0.1801 1.0184 0.053 Uiso 1 1 calc R . .
C56 C 0.2586(2) -0.09475(12) 0.95878(18) 0.0384(6) Uani 1 1 d . . .
H56 H 0.3132 -0.1032 0.9204 0.046 Uiso 1 1 calc R . .
C57 C 0.0294(3) -0.16954(18) 1.1781(3) 0.0827(12) Uani 1 1 d . . .
H57A H 0.0455 -0.1378 1.2267 0.124 Uiso 1 1 calc R . .
H57B H 0.0129 -0.2086 1.2084 0.124 Uiso 1 1 calc R . .
H57C H -0.0309 -0.1564 1.1346 0.124 Uiso 1 1 calc R . .
C14B C 0.3090(9) 0.1857(5) 0.5030(8) 0.050(4) Uiso 0.241(8) 1 d PD A 2
H14C H 0.3574 0.2061 0.4629 0.060 Uiso 0.241(8) 1 calc PR A 2
H14D H 0.2709 0.2180 0.5350 0.060 Uiso 0.241(8) 1 calc PR A 2

loop_
_atom_site_aniso_label
_atom_site_aniso_U_11
_atom_site_aniso_U_22
_atom_site_aniso_U_33
_atom_site_aniso_U_23
_atom_site_aniso_U_13
_atom_site_aniso_U_12
P1 0.0387(4) 0.0299(3) 0.0367(4) 0.0020(3) -0.0035(3) -0.0030(3)
P2 0.0373(4) 0.0295(3) 0.0310(3) 0.0006(3) 0.0008(3) -0.0009(3)
O2 0.0411(13) 0.1012(19) 0.0882(18) -0.0105(14) 0.0221(12) -0.0030(12)
O3 0.0885(17) 0.0576(14) 0.0829(17) -0.0305(12) 0.0378(14) -0.0162(12)
O4 0.0382(11) 0.0774(15) 0.0668(14) -0.0183(11) 0.0099(10) -0.0028(10)
O5 0.0688(14) 0.0563(13) 0.0713(15) 0.0244(11) 0.0359(12) 0.0055(11)
C1 0.0276(12) 0.0303(13) 0.0317(13) 0.0050(10) 0.0035(10) -0.0033(10)
C2 0.0341(14) 0.0308(14) 0.0449(15) 0.0022(11) 0.0053(11) -0.0023(11)
C3 0.0305(13) 0.0317(14) 0.0473(16) 0.0113(12) 0.0039(11) 0.0033(11)
C4 0.0303(13) 0.0393(14) 0.0365(14) 0.0103(11) 0.0014(10) -0.0011(11)
C5 0.0327(14) 0.0395(15) 0.0422(15) -0.0085(12) -0.0035(11) -0.0006(11)
C6 0.0381(15) 0.0353(14) 0.0464(16) -0.0062(12) 0.0043(12) -0.0056(11)
C7 0.0380(14) 0.0329(14) 0.0373(14) -0.0008(11) 0.0030(11) -0.0013(11)
C8 0.0317(13) 0.0268(12) 0.0334(13) -0.0020(10) 0.0026(10) 0.0041(10)
C9 0.0286(13) 0.0325(13) 0.0296(13) 0.0018(10) -0.0002(10) 0.0021(10)
C10 0.0386(14) 0.0389(14) 0.0316(13) -0.0012(11) -0.0037(11) 0.0005(12)
C11 0.0492(16) 0.0450(16) 0.0321(14) -0.0023(12) 0.0040(12) 0.0017(13)
C12 0.0369(14) 0.0412(15) 0.0375(14) 0.0018(11) 0.0077(11) 0.0066(12)
C13 0.0443(16) 0.0612(19) 0.0479(17) -0.0017(14) 0.0134(13) -0.0039(14)
C14 0.065(3) 0.069(3) 0.048(2) -0.001(2) 0.017(2) -0.017(2)
C15 0.0598(19) 0.0553(18) 0.0392(16) 0.0037(13) 0.0113(14) -0.0016(15)
C17 0.0249(12) 0.0316(13) 0.0314(13) 0.0044(10) 0.0030(10) -0.0018(10)
C18 0.0308(13) 0.0344(14) 0.0295(13) 0.0038(10) 0.0038(10) -0.0008(10)
C19 0.0301(13) 0.0272(12) 0.0322(13) -0.0050(10) 0.0021(10) 0.0024(10)
C20 0.0355(14) 0.0308(13) 0.0326(13) -0.0040(10) 0.0014(11) 0.0044(11)
C21 0.0328(14) 0.0347(14) 0.0420(15) -0.0076(11) -0.0043(11) 0.0001(11)
C22 0.0429(17) 0.0519(18) 0.0479(17) -0.0079(14) -0.0047(13) 0.0082(14)
C23 0.0375(17) 0.071(2) 0.061(2) -0.0127(17) -0.0030(14) 0.0138(15)
C24 0.0335(16) 0.065(2) 0.065(2) -0.0206(17) 0.0109(14) -0.0039(14)
C25 0.0448(17) 0.0495(17) 0.0529(18) -0.0028(14) 0.0098(14) -0.0036(14)
C26 0.0321(14) 0.0419(15) 0.0503(17) -0.0004(13) 0.0021(12) 0.0002(12)
C27 0.036(2) 0.141(4) 0.126(4) -0.018(3) 0.020(2) 0.006(2)
C31 0.0377(14) 0.0361(14) 0.0342(14) 0.0017(11) -0.0016(11) -0.0038(11)
C32 0.069(2) 0.0444(17) 0.0553(19) -0.0061(14) 0.0230(16) -0.0213(15)
C33 0.074(2) 0.062(2) 0.063(2) -0.0148(16) 0.0347(18) -0.0216(17)
C34 0.0555(18) 0.0467(17) 0.0484(17) -0.0135(13) 0.0107(14) -0.0095(14)
C35 0.0435(16) 0.0352(15) 0.0386(15) -0.0039(11) -0.0039(12) -0.0082(12)
C36 0.0342(13) 0.0392(14) 0.0363(14) 0.0009(11) 0.0002(11) -0.0050(11)
C37 0.200(6) 0.103(4) 0.230(7) -0.097(4) 0.168(6) -0.060(4)
C41 0.0353(14) 0.0318(13) 0.0272(12) 0.0057(10) -0.0007(10) -0.0052(11)
C42 0.0432(16) 0.0497(17) 0.0350(14) -0.0072(12) 0.0028(12) -0.0057(13)
C43 0.0341(15) 0.067(2) 0.0477(17) -0.0097(15) -0.0024(12) -0.0117(14)
C44 0.0365(15) 0.0525(17) 0.0424(16) -0.0008(13) 0.0093(12) -0.0042(13)
C45 0.0413(15) 0.0437(15) 0.0347(14) -0.0050(12) 0.0058(11) -0.0073(12)
C46 0.0336(14) 0.0388(14) 0.0353(14) 0.0015(11) -0.0004(11) -0.0077(11)
C47 0.0393(19) 0.111(3) 0.091(3) -0.026(2) 0.0045(18) 0.0016(19)
C51 0.0351(13) 0.0350(14) 0.0282(12) 0.0001(10) 0.0018(10) -0.0006(11)
C52 0.0388(15) 0.0383(15) 0.0410(15) 0.0011(12) 0.0054(12) 0.0073(12)
C53 0.0417(16) 0.0525(17) 0.0413(16) 0.0028(13) 0.0164(12) 0.0040(13)
C54 0.0457(16) 0.0454(16) 0.0419(16) 0.0106(12) 0.0136(13) -0.0016(13)
C55 0.0554(17) 0.0345(14) 0.0453(16) 0.0084(12) 0.0165(13) 0.0103(13)
C56 0.0408(15) 0.0376(15) 0.0387(15) 0.0006(11) 0.0133(12) 0.0031(12)
C57 0.072(2) 0.088(3) 0.096(3) 0.040(2) 0.047(2) 0.006(2)

loop_
_atom_type_symbol
_atom_type_description
_atom_type_scat_dispersion_real
_atom_type_scat_dispersion_imag
_atom_type_scat_source
C C 0.0033 0.0016 'International Tables Vol C Tables 4.2.6.8 and 6.1.1.4'
H H 0.0000 0.0000 'International Tables Vol C Tables 4.2.6.8 and 6.1.1.4'
O O 0.0106 0.0060 'International Tables Vol C Tables 4.2.6.8 and 6.1.1.4'
P P 0.1023 0.0942 'International Tables Vol C Tables 4.2.6.8 and 6.1.1.4'

loop_
_geom_angle_atom_site_label_1
_geom_angle_atom_site_label_2
_geom_angle_atom_site_label_3
_geom_angle
C21 P1 C31 102.81(11)
C21 P1 C1 101.03(11)
C31 P1 C1 100.55(11)
C41 P2 C51 102.16(11)
C41 P2 C8 102.01(11)
C51 P2 C8 101.72(11)
C24 O2 C27 117.2(3)
C34 O3 C37 117.9(3)
C44 O4 C47 116.5(2)
C54 O5 C57 116.9(2)
C17 C1 C2 117.4(2)
C17 C1 P1 119.13(17)
C2 C1 P1 123.49(18)
C3 C2 C1 121.8(2)
C2 C3 C4 120.5(2)
C3 C4 C18 118.9(2)
C6 C5 C20 119.3(2)
C5 C6 C7 120.7(2)
C6 C7 C8 121.2(2)
C7 C8 C19 118.0(2)
C7 C8 P2 123.20(18)
C19 C8 P2 118.61(17)
C17 C9 C19 107.31(18)
C17 C9 C12 108.07(19)
C19 C9 C12 106.24(19)
C20 C10 C18 107.43(19)
C20 C10 C11 106.1(2)
C18 C10 C11 107.7(2)
C15 C11 C10 115.6(2)
C15 C11 C12 105.3(2)
C10 C11 C12 109.0(2)
C13 C12 C9 115.1(2)
C13 C12 C11 105.3(2)
C9 C12 C11 109.2(2)
C14B C13 C14 45.1(5)
C14B C13 C12 104.7(5)
C14 C13 C12 106.3(3)
C13 C14 C15 102.3(3)
C14B C15 C11 103.9(5)
C14B C15 C14 44.3(5)
C11 C15 C14 105.0(3)
C1 C17 C18 120.8(2)
C1 C17 C9 126.5(2)
C18 C17 C9 112.7(2)
C4 C18 C17 120.6(2)
C4 C18 C10 125.9(2)
C17 C18 C10 113.4(2)
C8 C19 C20 120.5(2)
C8 C19 C9 127.1(2)
C20 C19 C9 112.4(2)
C5 C20 C19 120.2(2)
C5 C20 C10 126.3(2)
C19 C20 C10 113.5(2)
C22 C21 C26 117.6(3)
C22 C21 P1 118.2(2)
C26 C21 P1 124.12(19)
C23 C22 C21 121.9(3)
C24 C23 C22 119.5(3)
O2 C24 C23 125.5(3)
O2 C24 C25 114.2(3)
C23 C24 C25 120.2(3)
C26 C25 C24 119.5(3)
C25 C26 C21 121.3(3)
C32 C31 C36 117.1(2)
C32 C31 P1 117.5(2)
C36 C31 P1 125.4(2)
C31 C32 C33 122.2(3)
C34 C33 C32 119.4(3)
O3 C34 C35 115.1(2)
O3 C34 C33 125.2(3)
C35 C34 C33 119.7(3)
C34 C35 C36 120.3(2)
C35 C36 C31 121.3(2)
C42 C41 C46 117.4(2)
C42 C41 P2 118.57(19)
C46 C41 P2 123.99(18)
C41 C42 C43 121.5(2)
C44 C43 C42 120.0(2)
O4 C44 C43 125.2(2)
O4 C44 C45 115.5(2)
C43 C44 C45 119.3(2)
C46 C45 C44 120.1(2)
C45 C46 C41 121.6(2)
C52 C51 C56 117.0(2)
C52 C51 P2 117.20(19)
C56 C51 P2 125.75(19)
C51 C52 C53 122.4(2)
C54 C53 C52 119.3(2)
O5 C54 C53 124.3(2)
O5 C54 C55 115.9(2)
C53 C54 C55 119.8(2)
C56 C55 C54 120.2(2)
C55 C56 C51 121.3(2)
C13 C14B C15 105.9(7)

loop_
_geom_bond_atom_site_label_1
_geom_bond_atom_site_label_2
_geom_bond_distance
P1 C21 1.831(3)
P1 C31 1.832(3)
P1 C1 1.848(2)
P2 C41 1.825(3)
P2 C51 1.834(2)
P2 C8 1.841(2)
O2 C24 1.364(4)
O2 C27 1.439(4)
O3 C34 1.367(3)
O3 C37 1.406(4)
O4 C44 1.366(3)
O4 C47 1.436(4)
O5 C54 1.367(3)
O5 C57 1.438(4)
C1 C17 1.395(3)
C1 C2 1.403(3)
C2 C3 1.379(3)
C3 C4 1.384(4)
C4 C18 1.389(3)
C5 C6 1.382(4)
C5 C20 1.388(3)
C6 C7 1.383(3)
C7 C8 1.398(3)
C8 C19 1.401(3)
C9 C17 1.514(3)
C9 C19 1.519(3)
C9 C12 1.561(3)
C10 C20 1.510(3)
C10 C18 1.518(3)
C10 C11 1.551(4)
C11 C15 1.535(4)
C11 C12 1.568(4)
C12 C13 1.524(4)
C13 C14B 1.483(10)
C13 C14 1.504(5)
C14 C15 1.545(5)
C15 C14B 1.493(10)
C17 C18 1.398(3)
C19 C20 1.405(3)
C21 C22 1.387(4)
C21 C26 1.394(4)
C22 C23 1.379(4)
C23 C24 1.376(4)
C24 C25 1.394(4)
C25 C26 1.379(4)
C31 C32 1.377(4)
C31 C36 1.391(3)
C32 C33 1.388(4)
C33 C34 1.377(4)
C34 C35 1.372(4)
C35 C36 1.383(4)
C41 C42 1.383(3)
C41 C46 1.394(3)
C42 C43 1.392(4)
C43 C44 1.377(4)
C44 C45 1.387(4)
C45 C46 1.378(3)
C51 C52 1.387(3)
C51 C56 1.398(3)
C52 C53 1.388(4)
C53 C54 1.379(4)
C54 C55 1.387(4)
C55 C56 1.382(4)
